data_4104237
loop_
_publ_author_name
'Vinod Tarwade'
'Xiaozhong Liu'
'Ni Yan'
'Joseph M. Fox'

_publ_section_title
;
 Directed Carbozincation Reactions of Cyclopropene Derivatives
;
_journal_name_full 'Journal of the American Chemical Society'
_journal_page_first 5382
_journal_page_last 5383
_journal_paper_doi 10.1021/ja900949n
_journal_volume 131
_journal_year 2009
_chemical_formula_sum 'C15 H16 I N O3'
_chemical_formula_weight 385.19
_chemical_name_systematic
; 
 ? 
;
_space_group_IT_number 4
_symmetry_cell_setting monoclinic
_symmetry_space_group_name_Hall 'P 2yb'
_symmetry_space_group_name_H-M 'P 1 21 1'
_atom_sites_solution_hydrogens geom
_atom_sites_solution_primary direct
_atom_sites_solution_secondary difmap
_audit_creation_method SHELXL-97
_cell_angle_alpha 90.00
_cell_angle_beta 95.165(5)
_cell_angle_gamma 90.00
_cell_formula_units_Z 2
_cell_length_a 8.210(3)
_cell_length_b 7.441(2)
_cell_length_c 12.614(4)
_cell_measurement_reflns_used 853
_cell_measurement_temperature 170(2)
_cell_measurement_theta_max 23.51
_cell_measurement_theta_min 3.10
_cell_volume 767.5(4)
_computing_cell_refinement 'SHELXTL, Sheldrick (2001)'
_computing_data_collection 'SMART, Bruker (2002)'
_computing_data_reduction 'SHELXTL, Sheldrick (2001)'
_computing_molecular_graphics 'SHELXTL, Sheldrick (2001)'
_computing_publication_material 'SHELXTL, Sheldrick (2001)'
_computing_structure_refinement 'SHELXL-97 (Sheldrick, 1997)'
_computing_structure_solution 'SHELXS-97 (Sheldrick, 1990)'
_diffrn_ambient_temperature 170(2)
_diffrn_detector_area_resol_mean 836.6
_diffrn_measured_fraction_theta_full 0.999
_diffrn_measured_fraction_theta_max 0.999
_diffrn_measurement_device_type 'Bruker AXS APEX diffractometer'
_diffrn_measurement_method \w
_diffrn_radiation_monochromator graphite
_diffrn_radiation_source 'fine-focus sealed tube'
_diffrn_radiation_type MoK\a
_diffrn_radiation_wavelength 0.71073
_diffrn_reflns_av_R_equivalents 0.0632
_diffrn_reflns_av_sigmaI/netI 0.0670
_diffrn_reflns_limit_h_max 9
_diffrn_reflns_limit_h_min -9
_diffrn_reflns_limit_k_max 8
_diffrn_reflns_limit_k_min -8
_diffrn_reflns_limit_l_max 14
_diffrn_reflns_limit_l_min -14
_diffrn_reflns_number 7228
_diffrn_reflns_theta_full 24.99
_diffrn_reflns_theta_max 24.99
_diffrn_reflns_theta_min 1.62
_diffrn_standards_decay_% <1
_exptl_absorpt_coefficient_mu 2.093
_exptl_absorpt_correction_T_max 0.9026
_exptl_absorpt_correction_T_min 0.4882
_exptl_absorpt_correction_type multi-scan
_exptl_absorpt_process_details 'SADABS, Sheldrick (2003)'
_exptl_crystal_colour colorless
_exptl_crystal_density_diffrn 1.667
_exptl_crystal_density_method 'not measured'
_exptl_crystal_description needle
_exptl_crystal_F_000 380
_exptl_crystal_size_max 0.40
_exptl_crystal_size_mid 0.10
_exptl_crystal_size_min 0.05
_refine_diff_density_max 0.539
_refine_diff_density_min -0.525
_refine_diff_density_rms 0.110
_refine_ls_abs_structure_details 'Flack H D (1983), Acta Cryst. A39, 876-881'
_refine_ls_abs_structure_Flack -0.02(3)
_refine_ls_extinction_method none
_refine_ls_goodness_of_fit_ref 1.056
_refine_ls_hydrogen_treatment constr
_refine_ls_matrix_type full
_refine_ls_number_parameters 181
_refine_ls_number_reflns 2703
_refine_ls_number_restraints 1
_refine_ls_restrained_S_all 1.056
_refine_ls_R_factor_all 0.0440
_refine_ls_R_factor_gt 0.0425
_refine_ls_shift/su_max 0.000
_refine_ls_shift/su_mean 0.000
_refine_ls_structure_factor_coef Fsqd
_refine_ls_weighting_details 'calc w=1/[\s^2^(Fo^2^)+(0.0587P)^2^+0.0322P] where P=(Fo^2^+2Fc^2^)/3'
_refine_ls_weighting_scheme calc
_refine_ls_wR_factor_gt 0.1075
_refine_ls_wR_factor_ref 0.1089
_reflns_number_gt 2599
_reflns_number_total 2703
_reflns_threshold_expression >2sigma(I)
_cod_data_source_file ja900949n_si_004.cif
_cod_data_source_block joef027
_cod_original_cell_volume 767.4(4)
_cod_original_sg_symbol_H-M P2(1)
_cod_database_code 4104237

loop_
_symmetry_equiv_pos_as_xyz
'x, y, z'
'-x, y+1/2, -z'

loop_
_atom_site_label
_atom_site_type_symbol
_atom_site_fract_x
_atom_site_fract_y
_atom_site_fract_z
_atom_site_U_iso_or_equiv
_atom_site_adp_type
_atom_site_occupancy
_atom_site_symmetry_multiplicity
_atom_site_calc_flag
_atom_site_refinement_flags
I1 I 0.91156(4) 0.13067(7) 0.13541(2) 0.04818(17) Uani 1 1 d .
N1 N 1.0265(4) 0.6492(8) 0.3092(3) 0.0241(9) Uani 1 1 d .
O1 O 1.2321(5) 0.8432(5) 0.3104(3) 0.0347(9) Uani 1 1 d .
O2 O 1.1314(6) 0.7391(7) 0.1523(3) 0.0472(11) Uani 1 1 d .
O3 O 0.8527(4) 0.4258(5) 0.3433(3) 0.0306(8) Uani 1 1 d .
C1 C 1.2508(6) 0.3779(7) 0.3984(5) 0.0271(11) Uani 1 1 d .
H1A H 1.2203 0.3816 0.3240 0.033 Uiso 1 1 calc R
C2 C 1.3550(6) 0.2440(7) 0.4414(4) 0.0324(12) Uani 1 1 d .
H2A H 1.3971 0.1570 0.3959 0.039 Uiso 1 1 calc R
C3 C 1.3976(6) 0.2363(7) 0.5495(5) 0.0360(13) Uani 1 1 d .
H3A H 1.4675 0.1434 0.5784 0.043 Uiso 1 1 calc R
C4 C 1.3382(7) 0.3649(8) 0.6162(5) 0.0348(13) Uani 1 1 d .
H4A H 1.3683 0.3600 0.6907 0.042 Uiso 1 1 calc R
C5 C 1.2349(6) 0.5008(7) 0.5743(4) 0.0276(11) Uani 1 1 d .
H5A H 1.1943 0.5888 0.6197 0.033 Uiso 1 1 calc R
C6 C 1.1919(5) 0.5062(6) 0.4651(4) 0.0203(10) Uani 1 1 d .
C7 C 1.0860(5) 0.6642(6) 0.4227(3) 0.0190(11) Uani 1 1 d .
H7A H 0.9918 0.6808 0.4669 0.023 Uiso 1 1 calc R
C8 C 1.1820(7) 0.8400(7) 0.4178(5) 0.0254(11) Uani 1 1 d .
H8A H 1.1120 0.9448 0.4307 0.031 Uiso 1 1 calc R
H8B H 1.2782 0.8405 0.4711 0.031 Uiso 1 1 calc R
C9 C 1.1290(6) 0.7432(7) 0.2460(4) 0.0307(12) Uani 1 1 d .
C10 C 0.8997(6) 0.5284(7) 0.2773(4) 0.0285(11) Uani 1 1 d .
C11 C 0.8268(7) 0.5440(8) 0.1651(4) 0.0342(12) Uani 1 1 d .
H11A H 0.8480 0.6614 0.1303 0.041 Uiso 1 1 calc R
C12 C 0.6640(7) 0.4595(8) 0.1286(4) 0.0355(13) Uani 1 1 d .
H12A H 0.6000 0.5332 0.0731 0.043 Uiso 1 1 calc R
C13 C 0.5546(7) 0.3588(10) 0.1989(5) 0.0441(15) Uani 1 1 d .
H13A H 0.4985 0.4454 0.2429 0.053 Uiso 1 1 calc R
H13B H 0.6217 0.2779 0.2474 0.053 Uiso 1 1 calc R
C14 C 0.4286(9) 0.2498(18) 0.1312(5) 0.072(3) Uani 1 1 d .
H14A H 0.3583 0.1858 0.1775 0.108 Uiso 1 1 calc R
H14B H 0.4843 0.1628 0.0887 0.108 Uiso 1 1 calc R
H14C H 0.3617 0.3303 0.0838 0.108 Uiso 1 1 calc R
C15 C 0.8146(7) 0.3855(9) 0.0905(4) 0.0356(13) Uani 1 1 d .
H15A H 0.8294 0.4181 0.0151 0.043 Uiso 1 1 calc R

loop_
_atom_site_aniso_label
_atom_site_aniso_U_11
_atom_site_aniso_U_22
_atom_site_aniso_U_33
_atom_site_aniso_U_23
_atom_site_aniso_U_13
_atom_site_aniso_U_12
I1 0.0691(3) 0.0388(2) 0.0377(2) -0.0062(2) 0.01058(16) 0.0132(2)
N1 0.0321(18) 0.020(2) 0.0209(17) -0.001(2) 0.0050(14) 0.003(2)
O1 0.043(2) 0.027(2) 0.036(2) 0.0022(16) 0.0118(16) -0.0082(16)
O2 0.063(3) 0.055(3) 0.025(2) 0.0059(19) 0.0121(18) -0.012(2)
O3 0.040(2) 0.0242(18) 0.0268(19) 0.0045(16) -0.0028(15) -0.0057(16)
C1 0.030(3) 0.018(3) 0.034(3) 0.001(2) 0.006(2) -0.001(2)
C2 0.029(3) 0.020(3) 0.049(3) -0.002(2) 0.010(2) -0.003(2)
C3 0.026(3) 0.023(3) 0.059(4) 0.014(3) 0.004(2) 0.001(2)
C4 0.033(3) 0.031(3) 0.039(3) 0.010(2) -0.004(2) -0.007(2)
C5 0.028(2) 0.023(3) 0.033(3) 0.001(2) 0.005(2) -0.002(2)
C6 0.020(2) 0.013(2) 0.028(3) 0.002(2) 0.0066(19) -0.0012(18)
C7 0.024(2) 0.012(3) 0.021(2) 0.0005(18) 0.0069(16) 0.0007(18)
C8 0.030(3) 0.015(3) 0.031(3) 0.000(2) 0.003(2) -0.003(2)
C9 0.032(3) 0.026(3) 0.035(3) 0.003(2) 0.007(2) -0.003(2)
C10 0.033(3) 0.023(3) 0.029(3) -0.001(2) 0.002(2) 0.005(2)
C11 0.043(3) 0.030(3) 0.029(3) 0.009(2) -0.003(2) 0.002(2)
C12 0.042(3) 0.037(3) 0.026(3) -0.006(2) -0.005(2) 0.000(3)
C13 0.031(3) 0.063(4) 0.038(3) -0.014(3) 0.002(2) -0.007(3)
C14 0.058(5) 0.109(9) 0.048(5) -0.014(4) -0.003(4) -0.028(4)
C15 0.041(3) 0.045(4) 0.021(3) 0.004(2) 0.000(2) -0.005(3)

loop_
_atom_type_symbol
_atom_type_description
_atom_type_scat_dispersion_real
_atom_type_scat_dispersion_imag
_atom_type_scat_source
C C 0.0033 0.0016 'International Tables Vol C Tables 4.2.6.8 and 6.1.1.4'
H H 0.0000 0.0000 'International Tables Vol C Tables 4.2.6.8 and 6.1.1.4'
N N 0.0061 0.0033 'International Tables Vol C Tables 4.2.6.8 and 6.1.1.4'
O O 0.0106 0.0060 'International Tables Vol C Tables 4.2.6.8 and 6.1.1.4'
I I -0.4742 1.8119 'International Tables Vol C Tables 4.2.6.8 and 6.1.1.4'

loop_
_geom_angle_atom_site_label_1
_geom_angle_atom_site_label_2
_geom_angle_atom_site_label_3
_geom_angle
C9 N1 C10 128.7(4)
C9 N1 C7 110.6(4)
C10 N1 C7 119.9(4)
C9 O1 C8 109.9(4)
C2 C1 C6 119.4(5)
C2 C1 H1A 120.3
C6 C1 H1A 120.3
C3 C2 C1 120.5(5)
C3 C2 H2A 119.7
C1 C2 H2A 119.7
C2 C3 C4 119.9(5)
C2 C3 H3A 120.0
C4 C3 H3A 120.0
C5 C4 C3 120.3(5)
C5 C4 H4A 119.9
C3 C4 H4A 119.9
C6 C5 C4 119.2(5)
C6 C5 H5A 120.4
C4 C5 H5A 120.4
C5 C6 C1 120.6(5)
C5 C6 C7 116.9(4)
C1 C6 C7 122.4(4)
N1 C7 C6 114.1(4)
N1 C7 C8 98.7(4)
C6 C7 C8 113.1(4)
N1 C7 H7A 110.1
C6 C7 H7A 110.1
C8 C7 H7A 110.1
O1 C8 C7 104.0(4)
O1 C8 H8A 111.0
C7 C8 H8A 111.0
O1 C8 H8B 111.0
C7 C8 H8B 111.0
H8A C8 H8B 109.0
O2 C9 O1 123.5(5)
O2 C9 N1 128.4(5)
O1 C9 N1 108.1(4)
O3 C10 N1 118.5(4)
O3 C10 C11 125.0(5)
N1 C10 C11 116.5(5)
C10 C11 C15 122.0(5)
C10 C11 C12 121.7(5)
C15 C11 C12 58.5(4)
C10 C11 H11A 114.5
C15 C11 H11A 114.5
C12 C11 H11A 114.5
C15 C12 C11 60.6(4)
C15 C12 C13 124.4(5)
C11 C12 C13 125.6(5)
C15 C12 H12A 112.3
C11 C12 H12A 112.3
C13 C12 H12A 112.3
C12 C13 C14 110.2(5)
C12 C13 H13A 109.6
C14 C13 H13A 109.6
C12 C13 H13B 109.6
C14 C13 H13B 109.6
H13A C13 H13B 108.1
C13 C14 H14A 109.5
C13 C14 H14B 109.5
H14A C14 H14B 109.5
C13 C14 H14C 109.5
H14A C14 H14C 109.5
H14B C14 H14C 109.5
C12 C15 C11 60.9(4)
C12 C15 I1 123.7(4)
C11 C15 I1 122.2(4)
C12 C15 H15A 113.4
C11 C15 H15A 113.4
I1 C15 H15A 113.4

loop_
_geom_bond_atom_site_label_1
_geom_bond_atom_site_label_2
_geom_bond_distance
I1 C15 2.114(6)
N1 C9 1.398(7)
N1 C10 1.406(7)
N1 C7 1.476(6)
O1 C9 1.343(7)
O1 C8 1.451(7)
O2 C9 1.184(7)
O3 C10 1.218(6)
C1 C2 1.392(8)
C1 C6 1.388(7)
C1 H1A 0.9500
C2 C3 1.377(8)
C2 H2A 0.9500
C3 C4 1.391(9)
C3 H3A 0.9500
C4 C5 1.393(8)
C4 H4A 0.9500
C5 C6 1.391(8)
C5 H5A 0.9500
C6 C7 1.530(6)
C7 C8 1.531(7)
C7 H7A 1.0000
C8 H8A 0.9900
C8 H8B 0.9900
C10 C11 1.491(7)
C11 C15 1.506(9)
C11 C12 1.511(8)
C11 H11A 1.0000
C12 C15 1.474(8)
C12 C13 1.515(9)
C12 H12A 1.0000
C13 C14 1.516(10)
C13 H13A 0.9900
C13 H13B 0.9900
C14 H14A 0.9800
C14 H14B 0.9800
C14 H14C 0.9800
C15 H15A 1.0000

loop_
_geom_torsion_atom_site_label_1
_geom_torsion_atom_site_label_2
_geom_torsion_atom_site_label_3
_geom_torsion_atom_site_label_4
_geom_torsion
C6 C1 C2 C3 1.0(8)
C1 C2 C3 C4 -1.0(8)
C2 C3 C4 C5 0.4(8)
C3 C4 C5 C6 0.0(8)
C4 C5 C6 C1 0.1(7)
C4 C5 C6 C7 -176.7(4)
C2 C1 C6 C5 -0.6(7)
C2 C1 C6 C7 176.0(4)
C9 N1 C7 C6 -95.9(5)
C10 N1 C7 C6 74.4(5)
C9 N1 C7 C8 24.4(5)
C10 N1 C7 C8 -165.3(4)
C5 C6 C7 N1 -172.1(4)
C1 C6 C7 N1 11.2(6)
C5 C6 C7 C8 76.0(5)
C1 C6 C7 C8 -100.7(6)
C9 O1 C8 C7 24.7(5)
N1 C7 C8 O1 -28.2(4)
C6 C7 C8 O1 92.8(5)
C8 O1 C9 O2 171.4(5)
C8 O1 C9 N1 -9.4(6)
C10 N1 C9 O2 -0.8(10)
C7 N1 C9 O2 168.4(6)
C10 N1 C9 O1 180.0(5)
C7 N1 C9 O1 -10.8(6)
C9 N1 C10 O3 161.2(5)
C7 N1 C10 O3 -7.1(7)
C9 N1 C10 C11 -22.1(8)
C7 N1 C10 C11 169.6(4)
O3 C10 C11 C15 -57.4(8)
N1 C10 C11 C15 126.2(5)
O3 C10 C11 C12 12.9(9)
N1 C10 C11 C12 -163.5(5)
C10 C11 C12 C15 -110.7(6)
C10 C11 C12 C13 2.6(9)
C15 C11 C12 C13 113.2(7)
C15 C12 C13 C14 -87.9(8)
C11 C12 C13 C14 -163.9(7)
C13 C12 C15 C11 -115.1(6)
C11 C12 C15 I1 111.2(5)
C13 C12 C15 I1 -3.9(7)
C10 C11 C15 C12 110.0(6)
C10 C11 C15 I1 -3.5(8)
C12 C11 C15 I1 -113.6(5)
